data_2003106
loop_
_publ_author_name
'Ling, C. D.'
'Withers, R. L.'
'Thompson, J. G.'
'Schmid, S.'

_publ_section_title
;
 Structures of Bi~14~WO~24~ and Bi~14~MoO~24~ from neutron powder
 diffraction data
;
_journal_issue 3
_journal_name_full 'Acta Crystallographica Section B'
_journal_page_first 306
_journal_page_last 312
_journal_paper_doi 10.1107/S0108768198014086
_journal_volume 55
_journal_year 1999
_chemical_formula_sum 'Bi14 Mo O24'
_chemical_formula_weight 3405.66
_chemical_name_systematic
;
bismuth tungsten oxide
;
_space_group_IT_number 87
_symmetry_cell_setting tetragonal
_symmetry_space_group_name_Hall '-I 4'
_symmetry_space_group_name_H-M 'I 4/m'
_cell_angle_alpha 90.0
_cell_angle_beta 90.0
_cell_angle_gamma 90.0
_cell_formula_units_Z 2
_cell_length_a 8.70839(4)
_cell_length_b 8.70839
_cell_length_c 17.31634(14)
_cell_measurement_temperature 293
_cell_volume 1313.203(12)
_computing_structure_refinement GSAS
_diffrn_ambient_temperature 293
_diffrn_measurement_device '3He gas and ZnS scintillation counters'
_diffrn_measurement_method time-of-flight
_diffrn_radiation_probe neutron
_diffrn_radiation_source spallation
_diffrn_radiation_type neutron
_refine_ls_goodness_of_fit_all 2.59
_refine_ls_number_parameters 56
_cod_data_source_file os0017.cif
_cod_data_source_block Mo
_cod_original_cell_volume 1313.202(14)
_cod_original_formula_sum Bi14MoO24
_cod_database_code 2003106

loop_
_symmetry_equiv_pos_as_xyz
+x,+y,+z
-y,+x,+z
-x,-y,+z
+y,-x,+z
-x,-y,-z
+y,-x,-z
+x,+y,-z
-y,+x,-z
+x+1/2,+y+1/2,+z+1/2
-y+1/2,+x+1/2,+z+1/2
-x+1/2,-y+1/2,+z+1/2
+y+1/2,-x+1/2,+z+1/2
-x+1/2,-y+1/2,-z+1/2
+y+1/2,-x+1/2,-z+1/2
+x+1/2,+y+1/2,-z+1/2
-y+1/2,+x+1/2,-z+1/2

loop_
_atom_site_aniso_label
_atom_site_aniso_U_11
_atom_site_aniso_U_22
_atom_site_aniso_U_33
_atom_site_aniso_U_12
_atom_site_aniso_U_13
_atom_site_aniso_U_23
O(1) .034(2) .034(2) .012(3) .0 .0 .0
O(3) .048(5) .389(15) .156(8) .024(7) .0 .0

loop_
_atom_site_label
_atom_site_fract_x
_atom_site_fract_y
_atom_site_fract_z
_atom_site_U_iso_or_equiv
_atom_site_thermal_displace_type
_atom_site_occupancy
Bi(1) .44022(13) .21306(15) .0 .0097(2) Uiso 1.0
Bi(2) .39542(11) .20048(13) .32975(5) .00794(11) Uiso 1.0
Bi(3) .0 .0 .34376(13) .0159(4) Uiso 1.0
Mo(1) .0 .0 .0 .0495(15) Uiso 1.0
O(1) .0 .0 .1189(4) .02643 Uani .5
O(2) .0 .5 .12306(16) .0176(4) Uiso 1.0
O(3) .1929(7) -.0106(16) .0 .19787 Uani .75
O(4) .62344(18) .32173(17) .07786(10) .0157(3) Uiso 1.0
O(5) .25313(15) .07313(15) .25669(8) .0108(2) Uiso 1.0
